data_7240411
loop_
_publ_author_name
'Charpe, Vaibhav Pramod'
'Sagadevan, Arunachalam'
'Hwang, Kuo Chu'

_publ_section_title
;
 Visible light-induced aerobic oxidation of diarylalkynes to \a-diketones
 catalyzed by copper-superoxo at room temperature
;
_journal_issue 14
_journal_name_full 'Green Chemistry'
_journal_page_first 4426
_journal_page_last 4432
_journal_paper_doi 10.1039/D0GC00975J
_journal_volume 22
_journal_year 2020
_chemical_formula_sum 'C20 H14 N2'
_chemical_formula_weight 282.33
_space_group_crystal_system monoclinic
_space_group_IT_number 14
_space_group_name_Hall '-P 2yn'
_space_group_name_H-M_alt 'P 1 21/n 1'
_atom_sites_solution_hydrogens geom
_audit_creation_method SHELXL-2014/6
_audit_update_record
;
2018-07-30 deposited with the CCDC.	2020-04-27 downloaded from the CCDC.
;
_cell_angle_alpha 90
_cell_angle_beta 95.035(4)
_cell_angle_gamma 90
_cell_formula_units_Z 4
_cell_length_a 6.0178(13)
_cell_length_b 10.934(2)
_cell_length_c 22.509(5)
_cell_measurement_reflns_used 3876
_cell_measurement_temperature 100(2)
_cell_measurement_theta_max 26.5996
_cell_measurement_theta_min 2.6021
_cell_volume 1475.3(5)
_computing_cell_refinement 'SAINT V8.34A (Bruker AXS Inc., 2013)'
_computing_data_collection 'Bruker APEX2'
_computing_data_reduction 'SAINT V8.34A (Bruker AXS Inc., 2013)'
_computing_molecular_graphics 'Bruker SHELXTL'
_computing_publication_material 'Bruker SHELXTL'
_computing_structure_refinement 'SHELXL-2014/6 (Sheldrick, 2014)'
_diffrn_ambient_temperature 100(2)
_diffrn_detector_area_resol_mean 8.3333
_diffrn_measured_fraction_theta_full 0.998
_diffrn_measured_fraction_theta_max 0.990
_diffrn_measurement_device_type 'Bruker APEX-II CCD'
_diffrn_measurement_method '\f and \w scans'
_diffrn_radiation_type MoK\a
_diffrn_radiation_wavelength 0.71073
_diffrn_reflns_av_R_equivalents 0.0501
_diffrn_reflns_av_unetI/netI 0.0512
_diffrn_reflns_Laue_measured_fraction_full 0.998
_diffrn_reflns_Laue_measured_fraction_max 0.990
_diffrn_reflns_limit_h_max 4
_diffrn_reflns_limit_h_min -7
_diffrn_reflns_limit_k_max 13
_diffrn_reflns_limit_k_min -13
_diffrn_reflns_limit_l_max 28
_diffrn_reflns_limit_l_min -28
_diffrn_reflns_number 11963
_diffrn_reflns_point_group_measured_fraction_full 0.998
_diffrn_reflns_point_group_measured_fraction_max 0.990
_diffrn_reflns_theta_full 25.242
_diffrn_reflns_theta_max 26.698
_diffrn_reflns_theta_min 1.816
_exptl_absorpt_coefficient_mu 0.075
_exptl_absorpt_correction_T_max 0.9485
_exptl_absorpt_correction_T_min 0.6897
_exptl_absorpt_correction_type multi-scan
_exptl_absorpt_process_details 'SADABS V2014/4 (Bruker AXS Inc.)'
_exptl_crystal_colour Colorless
_exptl_crystal_density_diffrn 1.271
_exptl_crystal_density_meas ?
_exptl_crystal_density_method 'not measured'
_exptl_crystal_description Lump
_exptl_crystal_F_000 592
_exptl_crystal_size_max 0.25
_exptl_crystal_size_mid 0.20
_exptl_crystal_size_min 0.20
_refine_diff_density_max 0.304
_refine_diff_density_min -0.275
_refine_diff_density_rms 0.064
_refine_ls_extinction_method none
_refine_ls_goodness_of_fit_ref 1.055
_refine_ls_hydrogen_treatment constr
_refine_ls_matrix_type full
_refine_ls_number_parameters 199
_refine_ls_number_reflns 3101
_refine_ls_number_restraints 0
_refine_ls_restrained_S_all 1.055
_refine_ls_R_factor_all 0.0571
_refine_ls_R_factor_gt 0.0452
_refine_ls_shift/su_max 0.000
_refine_ls_shift/su_mean 0.000
_refine_ls_structure_factor_coef Fsqd
_refine_ls_weighting_details 'w=1/[\s^2^(Fo^2^)+(0.0654P)^2^+0.2648P] where P=(Fo^2^+2Fc^2^)/3'
_refine_ls_weighting_scheme calc
_refine_ls_wR_factor_gt 0.1197
_refine_ls_wR_factor_ref 0.1278
_reflns_Friedel_coverage 0.000
_reflns_number_gt 2486
_reflns_number_total 3101
_reflns_threshold_expression 'I > 2\s(I)'
_cod_data_source_file d0gc00975j2.cif
_cod_data_source_block mo_170751LT_0m
_cod_depositor_comments
;
The following automatic conversions were performed:

data item '_exptl_crystal_density_meas' value 'not measured' was
changed to '?' -- the value is perceived as not measured.

Automatic conversion script
Id: cif_fix_values 7556 2019-12-06 15:28:31Z antanas 

 Adding full bibliography for 7240411--7240415.cif.

 Adding full bibliography for 7240411--7240415.cif.
;
_cod_original_cell_volume 1475.3(6)
_cod_original_sg_symbol_H-M 'P 21/n'
_cod_database_code 7240411
_shelx_space_group_comment
;
The symmetry employed for this shelxl refinement is uniquely defined
by the following loop, which should always be used as a source of
symmetry information in preference to the above space-group names.
They are only intended as comments.
;
_shelxl_version_number 2014/6

loop_
_space_group_symop_operation_xyz
'x, y, z'
'-x+1/2, y+1/2, -z+1/2'
'-x, -y, -z'
'x-1/2, -y-1/2, z-1/2'

loop_
_atom_site_label
_atom_site_type_symbol
_atom_site_fract_x
_atom_site_fract_y
_atom_site_fract_z
_atom_site_U_iso_or_equiv
_atom_site_adp_type
_atom_site_occupancy
_atom_site_site_symmetry_order
_atom_site_calc_flag
_atom_site_refinement_flags_posn
_atom_site_refinement_flags_adp
_atom_site_refinement_flags_occupancy
_atom_site_disorder_assembly
_atom_site_disorder_group
N1 N 0.5096(2) 0.01315(11) 0.24114(5) 0.0179(3) Uani 1 1 d . . . . .
N2 N 0.73470(19) 0.20701(11) 0.18976(5) 0.0187(3) Uani 1 1 d . . . . .
C1 C 1.0927(3) 0.15605(14) 0.32685(6) 0.0226(3) Uani 1 1 d . . . . .
H1 H 1.2277 0.1862 0.3466 0.027 Uiso 1 1 calc R U . . .
C2 C 0.9732(3) 0.06275(14) 0.35372(6) 0.0234(3) Uani 1 1 d . . . . .
H3 H 1.0294 0.0309 0.3913 0.028 Uiso 1 1 calc R U . . .
C3 C 0.7782(3) 0.01766(14) 0.32646(6) 0.0220(3) Uani 1 1 d . . . . .
H14 H 0.6988 -0.0444 0.3452 0.026 Uiso 1 1 calc R U . . .
C4 C 0.6956(2) 0.06426(13) 0.27013(6) 0.0180(3) Uani 1 1 d . . . . .
C5 C 0.4407(2) 0.05709(13) 0.18813(6) 0.0169(3) Uani 1 1 d . . . . .
C6 C 0.2513(2) -0.00959(13) 0.15557(6) 0.0178(3) Uani 1 1 d . . . . .
C7 C 0.2405(3) -0.02974(14) 0.09400(6) 0.0232(3) Uani 1 1 d . . . . .
H10 H 0.3546 0.0010 0.0715 0.028 Uiso 1 1 calc R U . . .
C8 C 0.0630(3) -0.09468(15) 0.06572(7) 0.0276(4) Uani 1 1 d . . . . .
H11 H 0.0571 -0.1088 0.0240 0.033 Uiso 1 1 calc R U . . .
C9 C -0.1049(3) -0.13881(14) 0.09800(7) 0.0268(4) Uani 1 1 d . . . . .
H2 H -0.2282 -0.1810 0.0783 0.032 Uiso 1 1 calc R U . . .
C10 C 0.5485(2) 0.16069(13) 0.16358(6) 0.0177(3) Uani 1 1 d . . . . .
C11 C 0.8143(2) 0.15793(13) 0.24330(6) 0.0176(3) Uani 1 1 d . . . . .
C12 C 1.0152(2) 0.20336(14) 0.27259(6) 0.0202(3) Uani 1 1 d . . . . .
H4 H 1.0957 0.2662 0.2548 0.024 Uiso 1 1 calc R U . . .
C13 C 0.4574(2) 0.22616(13) 0.10864(6) 0.0185(3) Uani 1 1 d . . . . .
C14 C 0.5951(2) 0.24738(14) 0.06322(6) 0.0227(3) Uani 1 1 d . . . . .
H9 H 0.7425 0.2155 0.0664 0.027 Uiso 1 1 calc R U . . .
C15 C 0.5191(3) 0.31468(15) 0.01321(6) 0.0261(4) Uani 1 1 d . . . . .
H8 H 0.6135 0.3277 -0.0179 0.031 Uiso 1 1 calc R U . . .
C16 C 0.3056(3) 0.36281(14) 0.00873(6) 0.0251(4) Uani 1 1 d . . . . .
H7 H 0.2538 0.4100 -0.0251 0.030 Uiso 1 1 calc R U . . .
C17 C 0.1677(3) 0.34177(14) 0.05389(6) 0.0249(4) Uani 1 1 d . . . . .
H6 H 0.0211 0.3748 0.0508 0.030 Uiso 1 1 calc R U . . .
C18 C 0.2417(2) 0.27306(14) 0.10347(6) 0.0221(3) Uani 1 1 d . . . . .
H5 H 0.1452 0.2580 0.1339 0.027 Uiso 1 1 calc R U . . .
C19 C 0.0853(2) -0.05854(13) 0.18787(6) 0.0193(3) Uani 1 1 d . . . . .
H13 H 0.0946 -0.0487 0.2299 0.023 Uiso 1 1 calc R U . . .
C20 C -0.0931(3) -0.12134(14) 0.15925(7) 0.0241(3) Uani 1 1 d . . . . .
H12 H -0.2075 -0.1525 0.1816 0.029 Uiso 1 1 calc R U . . .

loop_
_atom_site_aniso_label
_atom_site_aniso_U_11
_atom_site_aniso_U_22
_atom_site_aniso_U_33
_atom_site_aniso_U_23
_atom_site_aniso_U_13
_atom_site_aniso_U_12
N1 0.0172(6) 0.0201(7) 0.0167(6) -0.0007(4) 0.0030(5) 0.0003(5)
N2 0.0177(6) 0.0193(7) 0.0191(6) -0.0003(5) 0.0020(5) 0.0007(5)
C1 0.0198(7) 0.0236(8) 0.0238(7) -0.0061(6) -0.0021(6) 0.0025(6)
C2 0.0269(8) 0.0256(8) 0.0174(7) -0.0016(6) -0.0004(6) 0.0057(6)
C3 0.0256(8) 0.0220(8) 0.0186(7) 0.0005(5) 0.0039(6) 0.0011(6)
C4 0.0172(7) 0.0193(8) 0.0179(6) -0.0024(5) 0.0030(5) 0.0026(6)
C5 0.0159(7) 0.0188(7) 0.0168(6) -0.0016(5) 0.0049(5) 0.0016(6)
C6 0.0167(7) 0.0163(7) 0.0203(7) 0.0006(5) 0.0015(5) 0.0016(6)
C7 0.0255(8) 0.0240(8) 0.0204(7) 0.0013(6) 0.0034(6) -0.0030(6)
C8 0.0331(9) 0.0283(9) 0.0203(7) -0.0014(6) -0.0038(6) -0.0019(7)
C9 0.0223(8) 0.0235(9) 0.0332(8) -0.0029(6) -0.0053(6) -0.0045(6)
C10 0.0170(7) 0.0184(7) 0.0180(6) -0.0010(5) 0.0039(5) 0.0003(6)
C11 0.0185(7) 0.0178(7) 0.0168(6) -0.0021(5) 0.0031(5) 0.0034(6)
C12 0.0192(7) 0.0198(8) 0.0220(7) -0.0027(5) 0.0040(6) -0.0001(6)
C13 0.0190(7) 0.0177(7) 0.0184(7) 0.0000(5) 0.0001(5) -0.0044(6)
C14 0.0189(7) 0.0274(9) 0.0220(7) 0.0007(6) 0.0024(6) -0.0025(6)
C15 0.0272(8) 0.0330(9) 0.0185(7) 0.0029(6) 0.0041(6) -0.0065(7)
C16 0.0295(9) 0.0260(9) 0.0186(7) 0.0041(6) -0.0047(6) -0.0056(7)
C17 0.0206(8) 0.0265(9) 0.0267(7) 0.0013(6) -0.0035(6) -0.0014(6)
C18 0.0194(7) 0.0256(8) 0.0217(7) 0.0013(6) 0.0033(6) -0.0033(6)
C19 0.0192(7) 0.0184(8) 0.0206(7) 0.0006(5) 0.0033(6) 0.0029(6)
C20 0.0179(7) 0.0225(8) 0.0323(8) 0.0011(6) 0.0048(6) -0.0015(6)

loop_
_atom_type_symbol
_atom_type_description
_atom_type_scat_dispersion_real
_atom_type_scat_dispersion_imag
_atom_type_scat_source
C C 0.0033 0.0016 'International Tables Vol C Tables 4.2.6.8 and 6.1.1.4'
H H 0.0000 0.0000 'International Tables Vol C Tables 4.2.6.8 and 6.1.1.4'
N N 0.0061 0.0033 'International Tables Vol C Tables 4.2.6.8 and 6.1.1.4'

loop_
_geom_angle_atom_site_label_1
_geom_angle_atom_site_label_2
_geom_angle_atom_site_label_3
_geom_angle
_geom_angle_site_symmetry_1
_geom_angle_site_symmetry_3
_geom_angle_publ_flag
C5 N1 C4 117.60(12) . . ?
C10 N2 C11 117.46(12) . . ?
C12 C1 C2 120.53(13) . . ?
C12 C1 H1 119.7 . . ?
C2 C1 H1 119.7 . . ?
C3 C2 C1 121.09(13) . . ?
C3 C2 H3 119.5 . . ?
C1 C2 H3 119.5 . . ?
C2 C3 C4 119.49(14) . . ?
C2 C3 H14 120.3 . . ?
C4 C3 H14 120.3 . . ?
N1 C4 C11 121.07(12) . . ?
N1 C4 C3 119.32(13) . . ?
C11 C4 C3 119.50(13) . . ?
N1 C5 C10 121.13(12) . . ?
N1 C5 C6 115.66(13) . . ?
C10 C5 C6 123.18(12) . . ?
C19 C6 C7 118.90(13) . . ?
C19 C6 C5 118.93(12) . . ?
C7 C6 C5 122.10(13) . . ?
C8 C7 C6 120.09(14) . . ?
C8 C7 H10 120.0 . . ?
C6 C7 H10 120.0 . . ?
C9 C8 C7 120.37(14) . . ?
C9 C8 H11 119.8 . . ?
C7 C8 H11 119.8 . . ?
C8 C9 C20 119.87(14) . . ?
C8 C9 H2 120.1 . . ?
C20 C9 H2 120.1 . . ?
N2 C10 C5 121.60(12) . . ?
N2 C10 C13 114.95(12) . . ?
C5 C10 C13 123.42(12) . . ?
N2 C11 C4 120.64(12) . . ?
N2 C11 C12 119.47(13) . . ?
C4 C11 C12 119.87(12) . . ?
C1 C12 C11 119.52(14) . . ?
C1 C12 H4 120.2 . . ?
C11 C12 H4 120.2 . . ?
C14 C13 C18 119.26(13) . . ?
C14 C13 C10 119.37(13) . . ?
C18 C13 C10 121.26(13) . . ?
C15 C14 C13 120.62(14) . . ?
C15 C14 H9 119.7 . . ?
C13 C14 H9 119.7 . . ?
C16 C15 C14 119.90(14) . . ?
C16 C15 H8 120.1 . . ?
C14 C15 H8 120.1 . . ?
C15 C16 C17 119.66(13) . . ?
C15 C16 H7 120.2 . . ?
C17 C16 H7 120.2 . . ?
C18 C17 C16 120.64(14) . . ?
C18 C17 H6 119.7 . . ?
C16 C17 H6 119.7 . . ?
C17 C18 C13 119.91(14) . . ?
C17 C18 H5 120.0 . . ?
C13 C18 H5 120.0 . . ?
C20 C19 C6 120.66(13) . . ?
C20 C19 H13 119.7 . . ?
C6 C19 H13 119.7 . . ?
C19 C20 C9 120.03(14) . . ?
C19 C20 H12 120.0 . . ?
C9 C20 H12 120.0 . . ?

loop_
_geom_bond_atom_site_label_1
_geom_bond_atom_site_label_2
_geom_bond_distance
_geom_bond_site_symmetry_2
_geom_bond_publ_flag
N1 C5 1.3191(18) . ?
N1 C4 1.3647(18) . ?
N2 C10 1.3203(18) . ?
N2 C11 1.3669(17) . ?
C1 C12 1.370(2) . ?
C1 C2 1.414(2) . ?
C1 H1 0.9500 . ?
C2 C3 1.368(2) . ?
C2 H3 0.9500 . ?
C3 C4 1.4153(19) . ?
C3 H14 0.9500 . ?
C4 C11 1.414(2) . ?
C5 C10 1.440(2) . ?
C5 C6 1.4901(18) . ?
C6 C19 1.393(2) . ?
C6 C7 1.3990(19) . ?
C7 C8 1.389(2) . ?
C7 H10 0.9500 . ?
C8 C9 1.382(2) . ?
C8 H11 0.9500 . ?
C9 C20 1.388(2) . ?
C9 H2 0.9500 . ?
C10 C13 1.4910(19) . ?
C11 C12 1.4151(19) . ?
C12 H4 0.9500 . ?
C13 C14 1.391(2) . ?
C13 C18 1.391(2) . ?
C14 C15 1.388(2) . ?
C14 H9 0.9500 . ?
C15 C16 1.384(2) . ?
C15 H8 0.9500 . ?
C16 C17 1.387(2) . ?
C16 H7 0.9500 . ?
C17 C18 1.386(2) . ?
C17 H6 0.9500 . ?
C18 H5 0.9500 . ?
C19 C20 1.385(2) . ?
C19 H13 0.9500 . ?
C20 H12 0.9500 . ?
